data_7004115
loop_
_publ_author_name
'Elsegood, Mark R. J.'
'Kelly, Paul F.'
'Reid, Gillian'
'Slawin, Alexandra M. Z.'
'Staniland, Paul M.'

_publ_section_title
;
 Sulfimidation of thioether groups---a versatile method for modifying
 and linking thia/oxa crowns
;
_journal_issue 37
_journal_name_full 'Dalton Transactions'
_journal_page_first 5076
_journal_page_last 5082
_journal_paper_doi 10.1039/b802903b
_journal_year 2008
_chemical_formula_moiety 'C41 H53 B Cl3 N O6 S2'
_chemical_formula_sum 'C41 H53 B Cl3 N O6 S2'
_chemical_formula_weight 837.12
_chemical_name_systematic
;
?
;
_space_group_IT_number 14
_symmetry_cell_setting monoclinic
_symmetry_space_group_name_Hall '-P 2ybc'
_symmetry_space_group_name_H-M 'P 1 21/c 1'
_atom_sites_solution_hydrogens geom
_atom_sites_solution_primary direct
_atom_sites_solution_secondary difmap
_audit_creation_method SHELXL-97
_cell_angle_alpha 90.00
_cell_angle_beta 98.981(6)
_cell_angle_gamma 90.00
_cell_formula_units_Z 4
_cell_length_a 14.046(3)
_cell_length_b 11.934(2)
_cell_length_c 25.163(6)
_cell_measurement_reflns_used 8570
_cell_measurement_temperature 93(2)
_cell_measurement_theta_max 25.3491
_cell_measurement_theta_min 1.8925
_cell_volume 4166.2(15)
_computing_cell_refinement 'CrystalClear (Rigaku Corp., 2004)'
_computing_data_collection 'CrystalClear (Rigaku Corp., 2004)'
_computing_data_reduction 'CrystalClear (Rigaku Corp., 2004)'
_computing_molecular_graphics 'Bruker SHELXTL'
_computing_publication_material 'Bruker SHELXTL'
_computing_structure_refinement 'SHELXL-97 (Sheldrick, 1997)'
_computing_structure_solution 'SHELXS-97 (Sheldrick, 1990)'
_diffrn_ambient_temperature 93(2)
_diffrn_measured_fraction_theta_full 0.916
_diffrn_measured_fraction_theta_max 0.903
_diffrn_measurement_device_type CCD
_diffrn_measurement_method '\w and \f scans'
_diffrn_radiation_monochromator confocal
_diffrn_radiation_source 'rotating anode'
_diffrn_radiation_type MoK\a
_diffrn_radiation_wavelength 0.71073
_diffrn_reflns_av_R_equivalents 0.0567
_diffrn_reflns_av_sigmaI/netI 0.0649
_diffrn_reflns_limit_h_max 13
_diffrn_reflns_limit_h_min -16
_diffrn_reflns_limit_k_max 14
_diffrn_reflns_limit_k_min -11
_diffrn_reflns_limit_l_max 30
_diffrn_reflns_limit_l_min -28
_diffrn_reflns_number 22437
_diffrn_reflns_theta_full 25.00
_diffrn_reflns_theta_max 25.38
_diffrn_reflns_theta_min 1.89
_exptl_absorpt_coefficient_mu 0.367
_exptl_absorpt_correction_T_max 1.0000
_exptl_absorpt_correction_T_min 0.9820
_exptl_absorpt_correction_type multi-scan
_exptl_absorpt_process_details 'Jacobson, R. (1998) Private communication'
_exptl_crystal_colour Colorless
_exptl_crystal_density_diffrn 1.335
_exptl_crystal_density_method 'not measured'
_exptl_crystal_description needle
_exptl_crystal_F_000 1768
_exptl_crystal_size_max 0.1300
_exptl_crystal_size_mid 0.0300
_exptl_crystal_size_min 0.0300
_refine_diff_density_max 0.889
_refine_diff_density_min -0.846
_refine_diff_density_rms 0.108
_refine_ls_extinction_coef 0.0081(12)
_refine_ls_extinction_expression Fc^*^=kFc[1+0.001xFc^2^\l^3^/sin(2\q)]^-1/4^
_refine_ls_extinction_method SHELXL
_refine_ls_goodness_of_fit_ref 1.107
_refine_ls_hydrogen_treatment constr
_refine_ls_matrix_type full
_refine_ls_number_parameters 498
_refine_ls_number_reflns 6919
_refine_ls_number_restraints 0
_refine_ls_restrained_S_all 1.107
_refine_ls_R_factor_all 0.1380
_refine_ls_R_factor_gt 0.1066
_refine_ls_shift/su_max 0.006
_refine_ls_shift/su_mean 0.000
_refine_ls_structure_factor_coef Fsqd
_refine_ls_weighting_details 'calc w=1/[\s^2^(Fo^2^)+(0.1309P)^2^+15.6815P] where P=(Fo^2^+2Fc^2^)/3'
_refine_ls_weighting_scheme calc
_refine_ls_wR_factor_gt 0.2626
_refine_ls_wR_factor_ref 0.2964
_reflns_number_gt 4955
_reflns_number_total 6919
_reflns_threshold_expression >2sigma(I)
_cod_data_source_file b802903b.txt
_cod_data_source_block '[5][BPh4]'
_cod_depositor_comments
;
The following automatic conversions were performed:
'_symmetry_cell_setting' value 'Monoclinic' changed to 'monoclinic'
according to '/home/saulius/struct/CIF-dictionaries/cif_core.dic'
dictionary named 'cif_core.dic' version 2.4.1 from 2010-06-29.

Automatic conversion script
Id: cif_fix_enum 1527 2010-12-29 10:47:43Z saulius 
;
_cod_original_cell_volume 4166.5(16)
_cod_original_sg_symbol_H-M P2(1)/c
_cod_database_code 7004115

loop_
_symmetry_equiv_pos_as_xyz
'x, y, z'
'-x, y+1/2, -z+1/2'
'-x, -y, -z'
'x, -y-1/2, z-1/2'

loop_
_atom_site_label
_atom_site_type_symbol
_atom_site_fract_x
_atom_site_fract_y
_atom_site_fract_z
_atom_site_U_iso_or_equiv
_atom_site_adp_type
_atom_site_occupancy
_atom_site_symmetry_multiplicity
_atom_site_calc_flag
_atom_site_refinement_flags
_atom_site_disorder_assembly
_atom_site_disorder_group
N1 N 0.2830(4) 0.7746(5) 0.0894(2) 0.0406(13) Uani 1 1 d . A 1
S1 S 0.19675(12) 0.73603(16) 0.12245(7) 0.0465(5) Uani 1 1 d . A 1
C2 C 0.0974(6) 0.8277(9) 0.0911(5) 0.097(4) Uani 1 1 d . A 1
H2A H 0.1184 0.9067 0.0959 0.117 Uiso 1 1 calc R A 1
H2B H 0.0846 0.8122 0.0520 0.117 Uiso 1 1 calc R A 1
C3 C 0.0099(6) 0.8136(7) 0.1127(3) 0.060(2) Uani 1 1 d . A 1
H3A H -0.0265 0.7506 0.0937 0.072 Uiso 1 1 calc R A 1
H3B H -0.0296 0.8821 0.1048 0.072 Uiso 1 1 calc R A 1
O4A O 0.0209(5) 0.7921(6) 0.1705(3) 0.0470(17) Uani 0.70 1 d P A 1
C5 C -0.0561(6) 0.7299(8) 0.1832(6) 0.107(5) Uani 1 1 d . A 1
H5A H -0.0840 0.7735 0.2105 0.128 Uiso 1 1 calc R A 1
H5B H -0.1054 0.7285 0.1505 0.128 Uiso 1 1 calc R A 1
C6 C -0.0470(7) 0.6254(9) 0.2012(5) 0.103(4) Uani 1 1 d . A 1
H6A H -0.0560 0.5732 0.1702 0.123 Uiso 1 1 calc R A 1
H6B H -0.0979 0.6097 0.2233 0.123 Uiso 1 1 calc R A 1
O7 O 0.0470(5) 0.6059(5) 0.2333(3) 0.0823(19) Uani 1 1 d . A 1
C8 C 0.0724(6) 0.4952(7) 0.2364(4) 0.062(2) Uani 1 1 d . A 1
H8A H 0.0140 0.4505 0.2393 0.074 Uiso 1 1 calc R A 1
H8B H 0.1182 0.4836 0.2700 0.074 Uiso 1 1 calc R A 1
C9 C 0.1144(9) 0.4524(9) 0.1932(6) 0.109(4) Uani 1 1 d . A 1
H9A H 0.1312 0.3727 0.2007 0.130 Uiso 1 1 calc R A 1
H9B H 0.0658 0.4549 0.1602 0.130 Uiso 1 1 calc R A 1
O10 O 0.1975(4) 0.5092(5) 0.1832(2) 0.0705(17) Uani 1 1 d . A 1
C11 C 0.2145(7) 0.5143(8) 0.1279(4) 0.078(3) Uani 1 1 d . A 1
H11A H 0.1970 0.4411 0.1105 0.094 Uiso 1 1 calc R A 1
H11B H 0.2843 0.5261 0.1278 0.094 Uiso 1 1 calc R A 1
C12 C 0.1608(8) 0.6027(8) 0.0959(3) 0.077(3) Uani 1 1 d . A 1
H12A H 0.0909 0.5925 0.0961 0.092 Uiso 1 1 calc R A 1
H12B H 0.1726 0.5978 0.0582 0.092 Uiso 1 1 calc R A 1
S21 S 0.38159(11) 0.80410(14) 0.13135(6) 0.0383(5) Uani 1 1 d . A 1
C22 C 0.4689(5) 0.7570(7) 0.0924(3) 0.0538(19) Uani 1 1 d . A 1
H22A H 0.4511 0.7832 0.0549 0.065 Uiso 1 1 calc R A 1
H22B H 0.5325 0.7894 0.1070 0.065 Uiso 1 1 calc R A 1
C23 C 0.4757(5) 0.6305(7) 0.0932(3) 0.055(2) Uani 1 1 d . A 1
H23A H 0.4138 0.5990 0.0751 0.066 Uiso 1 1 calc R A 1
H23B H 0.5266 0.6071 0.0724 0.066 Uiso 1 1 calc R A 1
O24 O 0.4965(4) 0.5855(4) 0.1455(2) 0.0627(15) Uani 1 1 d . A 1
C25 C 0.5963(8) 0.5957(8) 0.1699(6) 0.133(6) Uani 1 1 d . A 1
H25A H 0.6329 0.6346 0.1448 0.160 Uiso 1 1 calc R A 1
H25B H 0.6245 0.5202 0.1771 0.160 Uiso 1 1 calc R A 1
C26 C 0.6045(12) 0.6600(8) 0.2214(5) 0.165(8) Uani 1 1 d . A 1
H26A H 0.5532 0.6369 0.2420 0.199 Uiso 1 1 calc R A 1
H26B H 0.6678 0.6461 0.2437 0.199 Uiso 1 1 calc R A 1
O27 O 0.5945(4) 0.7757(4) 0.2073(2) 0.0677(17) Uani 1 1 d . A 1
C28 C 0.5933(8) 0.8388(9) 0.2550(4) 0.090(4) Uani 1 1 d . A 1
H28A H 0.6559 0.8306 0.2790 0.108 Uiso 1 1 calc R A 1
H28B H 0.5420 0.8104 0.2742 0.108 Uiso 1 1 calc R A 1
C29 C 0.5757(6) 0.9591(8) 0.2412(4) 0.071(3) Uani 1 1 d . A 1
H29A H 0.5809 1.0041 0.2746 0.085 Uiso 1 1 calc R A 1
H29B H 0.6249 0.9864 0.2200 0.085 Uiso 1 1 calc R A 1
O30 O 0.4810(4) 0.9723(5) 0.2103(2) 0.0629(15) Uani 1 1 d . A 1
C31 C 0.4820(6) 1.0011(7) 0.1558(3) 0.059(2) Uani 1 1 d . A 1
H31A H 0.5395 0.9687 0.1433 0.071 Uiso 1 1 calc R A 1
H31B H 0.4840 1.0835 0.1518 0.071 Uiso 1 1 calc R A 1
C32 C 0.3931(6) 0.9554(6) 0.1241(3) 0.056(2) Uani 1 1 d . A 1
H32A H 0.3926 0.9733 0.0856 0.067 Uiso 1 1 calc R A 1
H32B H 0.3366 0.9924 0.1356 0.067 Uiso 1 1 calc R A 1
B40 B 0.2595(5) 0.2703(6) 0.5196(3) 0.0340(16) Uani 1 1 d . B 1
C41 C 0.3746(4) 0.2704(5) 0.5445(2) 0.0348(14) Uani 1 1 d . B 1
C42 C 0.4405(4) 0.3470(5) 0.5281(2) 0.0293(13) Uani 1 1 d . B 1
H42A H 0.4173 0.4016 0.5018 0.035 Uiso 1 1 calc R B 1
C43 C 0.5389(4) 0.3459(5) 0.5490(2) 0.0328(13) Uani 1 1 d . B 1
H43A H 0.5811 0.3995 0.5372 0.039 Uiso 1 1 calc R B 1
C44 C 0.5744(4) 0.2665(5) 0.5870(2) 0.0351(14) Uani 1 1 d . B 1
H44A H 0.6412 0.2643 0.6009 0.042 Uiso 1 1 calc R B 1
C45 C 0.5125(4) 0.1909(5) 0.6044(3) 0.0384(15) Uani 1 1 d . B 1
H45A H 0.5363 0.1365 0.6307 0.046 Uiso 1 1 calc R B 1
C46 C 0.4145(5) 0.1939(6) 0.5836(3) 0.0400(15) Uani 1 1 d . B 1
H46A H 0.3730 0.1412 0.5966 0.048 Uiso 1 1 calc R B 1
C47 C 0.2272(5) 0.1444(5) 0.4965(2) 0.0356(14) Uani 1 1 d . B 1
C48 C 0.1309(4) 0.1074(5) 0.4867(2) 0.0386(15) Uani 1 1 d . B 1
H48A H 0.0822 0.1552 0.4963 0.046 Uiso 1 1 calc R B 1
C49 C 0.1034(5) 0.0032(6) 0.4636(3) 0.0449(17) Uani 1 1 d . B 1
H49A H 0.0372 -0.0170 0.4565 0.054 Uiso 1 1 calc R B 1
C50 C 0.1729(5) -0.0702(5) 0.4510(3) 0.0448(17) Uani 1 1 d . B 1
H50A H 0.1549 -0.1413 0.4356 0.054 Uiso 1 1 calc R B 1
C51 C 0.2685(5) -0.0391(6) 0.4609(3) 0.0482(17) Uani 1 1 d . B 1
H51A H 0.3168 -0.0885 0.4522 0.058 Uiso 1 1 calc R B 1
C52 C 0.2939(5) 0.0639(6) 0.4836(3) 0.0444(16) Uani 1 1 d . B 1
H52A H 0.3605 0.0820 0.4912 0.053 Uiso 1 1 calc R B 1
C53 C 0.1919(4) 0.3091(5) 0.5644(3) 0.0399(16) Uani 1 1 d . B 1
C54 C 0.0962(4) 0.3444(6) 0.5485(3) 0.0475(18) Uani 1 1 d . B 1
H54A H 0.0722 0.3498 0.5111 0.057 Uiso 1 1 calc R B 1
C55 C 0.0347(5) 0.3720(7) 0.5853(4) 0.063(2) Uani 1 1 d . B 1
H55A H -0.0299 0.3937 0.5726 0.076 Uiso 1 1 calc R B 1
C56 C 0.0670(6) 0.3680(6) 0.6397(4) 0.060(2) Uani 1 1 d . B 1
H56A H 0.0253 0.3856 0.6648 0.072 Uiso 1 1 calc R B 1
C57 C 0.1616(5) 0.3377(6) 0.6568(3) 0.0497(18) Uani 1 1 d . B 1
H57A H 0.1863 0.3374 0.6942 0.060 Uiso 1 1 calc R B 1
C58 C 0.2221(5) 0.3073(6) 0.6194(3) 0.0443(17) Uani 1 1 d . B 1
H58A H 0.2863 0.2846 0.6325 0.053 Uiso 1 1 calc R B 1
C59 C 0.2427(4) 0.3581(6) 0.4687(3) 0.0443(17) Uani 1 1 d . B 1
C60 C 0.2244(4) 0.4737(6) 0.4751(3) 0.0486(19) Uani 1 1 d . B 1
H60A H 0.2130 0.5000 0.5092 0.058 Uiso 1 1 calc R B 1
C61 C 0.2227(4) 0.5506(6) 0.4327(5) 0.066(3) Uani 1 1 d . B 1
H61A H 0.2113 0.6277 0.4388 0.079 Uiso 1 1 calc R B 1
C62 C 0.2373(6) 0.5155(8) 0.3820(4) 0.068(3) Uani 1 1 d . B 1
H62A H 0.2345 0.5673 0.3532 0.081 Uiso 1 1 calc R B 1
C63 C 0.2557(5) 0.4051(8) 0.3747(3) 0.060(2) Uani 1 1 d . B 1
H63A H 0.2664 0.3801 0.3403 0.072 Uiso 1 1 calc R B 1
C64 C 0.2593(4) 0.3272(6) 0.4169(3) 0.0442(17) Uani 1 1 d . B 1
H64A H 0.2734 0.2511 0.4102 0.053 Uiso 1 1 calc R B 1
C71 C 0.2079(4) 0.7959(5) 0.2603(2) 0.0357(14) Uani 1 1 d . C 1
H71A H 0.1628 0.7460 0.2364 0.043 Uiso 1 1 calc R C 1
Cl1 Cl 0.21403(15) 0.92700(14) 0.22838(7) 0.0542(5) Uani 1 1 d . C 1
Cl2 Cl 0.32052(14) 0.73399(19) 0.27194(7) 0.0627(6) Uani 1 1 d . C 1
Cl3 Cl 0.16248(15) 0.81578(18) 0.32128(7) 0.0591(6) Uani 1 1 d . C 1
O4B O 0.0089(11) 0.7174(14) 0.1329(7) 0.048(4) Uani 0.30 1 d P D 2

loop_
_atom_site_aniso_label
_atom_site_aniso_U_11
_atom_site_aniso_U_22
_atom_site_aniso_U_33
_atom_site_aniso_U_23
_atom_site_aniso_U_13
_atom_site_aniso_U_12
N1 0.038(3) 0.043(3) 0.037(3) 0.006(2) -0.004(2) -0.008(2)
S1 0.0406(10) 0.0557(12) 0.0393(10) -0.0020(8) -0.0058(7) -0.0087(8)
C2 0.046(5) 0.098(8) 0.140(10) 0.058(7) -0.012(6) -0.004(5)
C3 0.072(6) 0.039(5) 0.060(5) -0.006(4) -0.019(4) 0.014(4)
O4A 0.042(4) 0.059(5) 0.038(4) 0.008(3) -0.002(3) 0.003(3)
C5 0.033(5) 0.064(7) 0.229(14) 0.051(7) 0.040(6) 0.002(4)
C6 0.068(7) 0.088(8) 0.158(11) 0.052(8) 0.038(7) 0.014(6)
O7 0.075(4) 0.065(4) 0.106(5) 0.023(4) 0.011(4) -0.007(3)
C8 0.061(5) 0.047(5) 0.080(6) 0.011(4) 0.019(4) -0.007(4)
C9 0.119(10) 0.070(7) 0.162(12) -0.025(7) 0.096(9) -0.029(6)
O10 0.049(3) 0.096(5) 0.069(4) 0.023(3) 0.016(3) 0.003(3)
C11 0.075(6) 0.051(6) 0.119(8) -0.014(5) 0.049(6) 0.012(4)
C12 0.118(8) 0.065(6) 0.050(5) -0.021(4) 0.022(5) -0.043(6)
S21 0.0405(9) 0.0392(10) 0.0331(9) 0.0090(6) -0.0007(6) -0.0064(7)
C22 0.049(4) 0.065(5) 0.050(4) 0.009(4) 0.016(3) -0.005(4)
C23 0.042(4) 0.074(6) 0.053(5) -0.019(4) 0.018(3) -0.006(4)
O24 0.071(4) 0.041(3) 0.068(4) -0.006(2) -0.015(3) -0.008(2)
C25 0.104(8) 0.035(5) 0.219(14) -0.011(7) -0.102(9) 0.006(5)
C26 0.258(17) 0.038(6) 0.144(11) 0.044(6) -0.143(12) -0.061(8)
O27 0.085(4) 0.036(3) 0.071(4) 0.016(3) -0.024(3) -0.029(3)
C28 0.096(7) 0.108(9) 0.055(6) 0.021(5) -0.024(5) -0.054(6)
C29 0.060(5) 0.090(7) 0.063(5) -0.018(5) 0.010(4) -0.032(5)
O30 0.070(4) 0.081(4) 0.043(3) -0.013(3) 0.025(3) -0.025(3)
C31 0.068(5) 0.054(5) 0.060(5) -0.006(4) 0.023(4) -0.017(4)
C32 0.063(5) 0.043(5) 0.064(5) 0.015(4) 0.017(4) -0.005(3)
B40 0.025(3) 0.031(4) 0.045(4) 0.000(3) 0.002(3) 0.005(3)
C41 0.034(3) 0.035(4) 0.036(3) -0.001(3) 0.008(3) 0.003(3)
C42 0.030(3) 0.028(3) 0.030(3) 0.004(2) 0.006(2) 0.002(2)
C43 0.034(3) 0.038(4) 0.028(3) -0.001(2) 0.008(2) 0.001(3)
C44 0.033(3) 0.043(4) 0.028(3) 0.001(3) 0.004(2) 0.006(3)
C45 0.035(3) 0.037(4) 0.042(4) 0.011(3) 0.001(3) 0.005(3)
C46 0.038(4) 0.037(4) 0.046(4) 0.012(3) 0.013(3) 0.000(3)
C47 0.043(4) 0.035(4) 0.029(3) 0.002(3) 0.006(3) 0.007(3)
C48 0.036(3) 0.034(4) 0.041(4) 0.000(3) -0.011(3) 0.006(3)
C49 0.054(4) 0.041(4) 0.035(4) -0.001(3) -0.007(3) 0.006(3)
C50 0.067(5) 0.027(4) 0.038(4) -0.001(3) -0.001(3) 0.001(3)
C51 0.059(5) 0.035(4) 0.055(4) -0.006(3) 0.021(3) 0.007(3)
C52 0.050(4) 0.037(4) 0.049(4) -0.004(3) 0.019(3) 0.006(3)
C53 0.030(3) 0.023(4) 0.068(5) -0.006(3) 0.013(3) -0.005(2)
C54 0.028(3) 0.038(4) 0.076(5) -0.008(3) 0.007(3) 0.004(3)
C55 0.030(4) 0.051(5) 0.114(8) -0.030(5) 0.026(4) -0.004(3)
C56 0.051(5) 0.048(5) 0.089(7) -0.029(4) 0.034(4) -0.014(4)
C57 0.054(5) 0.035(4) 0.066(5) -0.018(3) 0.025(4) -0.010(3)
C58 0.038(4) 0.038(4) 0.058(5) -0.012(3) 0.013(3) -0.007(3)
C59 0.021(3) 0.048(5) 0.061(5) 0.012(3) 0.001(3) -0.001(3)
C60 0.023(3) 0.030(4) 0.090(6) 0.009(3) 0.002(3) -0.004(3)
C61 0.018(3) 0.037(5) 0.137(9) 0.029(5) -0.008(4) -0.001(3)
C62 0.043(4) 0.062(6) 0.087(7) 0.033(5) -0.028(4) -0.018(4)
C63 0.038(4) 0.079(7) 0.056(5) 0.018(4) -0.015(3) -0.020(4)
C64 0.031(3) 0.041(4) 0.057(4) 0.020(3) -0.004(3) -0.004(3)
C71 0.038(3) 0.034(4) 0.034(3) 0.002(3) 0.003(3) 0.004(3)
Cl1 0.0845(14) 0.0328(10) 0.0495(11) 0.0042(7) 0.0231(9) 0.0030(8)
Cl2 0.0552(12) 0.0829(15) 0.0476(11) -0.0035(9) 0.0006(8) 0.0311(10)
Cl3 0.0694(13) 0.0718(14) 0.0401(10) 0.0114(8) 0.0206(9) 0.0229(10)
O4B 0.037(9) 0.055(11) 0.057(11) 0.029(9) 0.023(7) 0.017(7)

loop_
_atom_type_symbol
_atom_type_description
_atom_type_scat_dispersion_real
_atom_type_scat_dispersion_imag
_atom_type_scat_source
C C 0.0033 0.0016 'International Tables Vol C Tables 4.2.6.8 and 6.1.1.4'
H H 0.0000 0.0000 'International Tables Vol C Tables 4.2.6.8 and 6.1.1.4'
B B 0.0013 0.0007 'International Tables Vol C Tables 4.2.6.8 and 6.1.1.4'
N N 0.0061 0.0033 'International Tables Vol C Tables 4.2.6.8 and 6.1.1.4'
O O 0.0106 0.0060 'International Tables Vol C Tables 4.2.6.8 and 6.1.1.4'
S S 0.1246 0.1234 'International Tables Vol C Tables 4.2.6.8 and 6.1.1.4'
Cl Cl 0.1484 0.1585 'International Tables Vol C Tables 4.2.6.8 and 6.1.1.4'

loop_
_geom_angle_atom_site_label_1
_geom_angle_atom_site_label_2
_geom_angle_atom_site_label_3
_geom_angle
_geom_angle_site_symmetry_1
_geom_angle_site_symmetry_3
_geom_angle_publ_flag
S1 N1 S21 110.5(3) . . ?
N1 S1 C12 104.6(4) . . ?
N1 S1 C2 100.7(4) . . ?
C12 S1 C2 102.6(5) . . ?
C3 C2 S1 113.9(7) . . ?
C3 C2 H2A 108.8 . . ?
S1 C2 H2A 108.8 . . ?
C3 C2 H2B 108.8 . . ?
S1 C2 H2B 108.8 . . ?
H2A C2 H2B 107.7 . . ?
C2 C3 O4A 115.8(7) . . ?
C2 C3 H3A 108.3 . . ?
O4A C3 H3A 108.3 . . ?
C2 C3 H3B 108.3 . . ?
O4A C3 H3B 108.3 . . ?
H3A C3 H3B 107.4 . . ?
C5 O4A C3 110.9(8) . . ?
C6 C5 O4A 122.9(8) . . ?
C6 C5 H5A 106.6 . . ?
O4A C5 H5A 106.6 . . ?
C6 C5 H5B 106.6 . . ?
O4A C5 H5B 106.6 . . ?
H5A C5 H5B 106.6 . . ?
C5 C6 O7 111.8(10) . . ?
C5 C6 H6A 109.3 . . ?
O7 C6 H6A 109.3 . . ?
C5 C6 H6B 109.3 . . ?
O7 C6 H6B 109.3 . . ?
H6A C6 H6B 107.9 . . ?
C8 O7 C6 113.1(8) . . ?
O7 C8 C9 116.3(8) . . ?
O7 C8 H8A 108.2 . . ?
C9 C8 H8A 108.2 . . ?
O7 C8 H8B 108.2 . . ?
C9 C8 H8B 108.2 . . ?
H8A C8 H8B 107.4 . . ?
O10 C9 C8 115.0(9) . . ?
O10 C9 H9A 108.5 . . ?
C8 C9 H9A 108.5 . . ?
O10 C9 H9B 108.5 . . ?
C8 C9 H9B 108.5 . . ?
H9A C9 H9B 107.5 . . ?
C9 O10 C11 117.3(8) . . ?
O10 C11 C12 114.2(7) . . ?
O10 C11 H11A 108.7 . . ?
C12 C11 H11A 108.7 . . ?
O10 C11 H11B 108.7 . . ?
C12 C11 H11B 108.7 . . ?
H11A C11 H11B 107.6 . . ?
C11 C12 S1 110.4(7) . . ?
C11 C12 H12A 109.6 . . ?
S1 C12 H12A 109.6 . . ?
C11 C12 H12B 109.6 . . ?
S1 C12 H12B 109.6 . . ?
H12A C12 H12B 108.1 . . ?
N1 S21 C22 99.4(3) . . ?
N1 S21 C32 103.1(3) . . ?
C22 S21 C32 100.3(4) . . ?
C23 C22 S21 110.9(5) . . ?
C23 C22 H22A 109.5 . . ?
S21 C22 H22A 109.5 . . ?
C23 C22 H22B 109.5 . . ?
S21 C22 H22B 109.5 . . ?
H22A C22 H22B 108.1 . . ?
O24 C23 C22 113.3(6) . . ?
O24 C23 H23A 108.9 . . ?
C22 C23 H23A 108.9 . . ?
O24 C23 H23B 108.9 . . ?
C22 C23 H23B 108.9 . . ?
H23A C23 H23B 107.7 . . ?
C23 O24 C25 114.2(8) . . ?
O24 C25 C26 110.5(12) . . ?
O24 C25 H25A 109.6 . . ?
C26 C25 H25A 109.6 . . ?
O24 C25 H25B 109.6 . . ?
C26 C25 H25B 109.6 . . ?
H25A C25 H25B 108.1 . . ?
O27 C26 C25 106.9(9) . . ?
O27 C26 H26A 110.3 . . ?
C25 C26 H26A 110.3 . . ?
O27 C26 H26B 110.3 . . ?
C25 C26 H26B 110.3 . . ?
H26A C26 H26B 108.6 . . ?
C28 O27 C26 108.5(8) . . ?
O27 C28 C29 109.7(7) . . ?
O27 C28 H28A 109.7 . . ?
C29 C28 H28A 109.7 . . ?
O27 C28 H28B 109.7 . . ?
C29 C28 H28B 109.7 . . ?
H28A C28 H28B 108.2 . . ?
O30 C29 C28 109.7(7) . . ?
O30 C29 H29A 109.7 . . ?
C28 C29 H29A 109.7 . . ?
O30 C29 H29B 109.7 . . ?
C28 C29 H29B 109.7 . . ?
H29A C29 H29B 108.2 . . ?
C31 O30 C29 113.6(6) . . ?
O30 C31 C32 107.3(6) . . ?
O30 C31 H31A 110.2 . . ?
C32 C31 H31A 110.2 . . ?
O30 C31 H31B 110.2 . . ?
C32 C31 H31B 110.2 . . ?
H31A C31 H31B 108.5 . . ?
C31 C32 S21 113.1(6) . . ?
C31 C32 H32A 109.0 . . ?
S21 C32 H32A 109.0 . . ?
C31 C32 H32B 109.0 . . ?
S21 C32 H32B 109.0 . . ?
H32A C32 H32B 107.8 . . ?
C41 B40 C59 108.1(5) . . ?
C41 B40 C53 112.2(5) . . ?
C59 B40 C53 109.0(5) . . ?
C41 B40 C47 109.6(5) . . ?
C59 B40 C47 107.9(5) . . ?
C53 B40 C47 110.0(5) . . ?
C46 C41 C42 114.9(5) . . ?
C46 C41 B40 122.2(6) . . ?
C42 C41 B40 122.9(5) . . ?
C43 C42 C41 122.7(5) . . ?
C43 C42 H42A 118.7 . . ?
C41 C42 H42A 118.7 . . ?
C44 C43 C42 119.6(6) . . ?
C44 C43 H43A 120.2 . . ?
C42 C43 H43A 120.2 . . ?
C45 C44 C43 119.6(6) . . ?
C45 C44 H44A 120.2 . . ?
C43 C44 H44A 120.2 . . ?
C44 C45 C46 120.1(6) . . ?
C44 C45 H45A 119.9 . . ?
C46 C45 H45A 119.9 . . ?
C41 C46 C45 123.1(6) . . ?
C41 C46 H46A 118.4 . . ?
C45 C46 H46A 118.4 . . ?
C48 C47 C52 113.6(6) . . ?
C48 C47 B40 123.4(5) . . ?
C52 C47 B40 123.0(6) . . ?
C49 C48 C47 123.1(6) . . ?
C49 C48 H48A 118.5 . . ?
C47 C48 H48A 118.5 . . ?
C50 C49 C48 119.9(7) . . ?
C50 C49 H49A 120.1 . . ?
C48 C49 H49A 120.1 . . ?
C51 C50 C49 119.4(6) . . ?
C51 C50 H50A 120.3 . . ?
C49 C50 H50A 120.3 . . ?
C50 C51 C52 119.8(6) . . ?
C50 C51 H51A 120.1 . . ?
C52 C51 H51A 120.1 . . ?
C51 C52 C47 124.2(7) . . ?
C51 C52 H52A 117.9 . . ?
C47 C52 H52A 117.9 . . ?
C58 C53 C54 114.8(6) . . ?
C58 C53 B40 124.1(6) . . ?
C54 C53 B40 121.1(6) . . ?
C55 C54 C53 122.9(7) . . ?
C55 C54 H54A 118.6 . . ?
C53 C54 H54A 118.6 . . ?
C56 C55 C54 120.6(7) . . ?
C56 C55 H55A 119.7 . . ?
C54 C55 H55A 119.7 . . ?
C55 C56 C57 118.2(7) . . ?
C55 C56 H56A 120.9 . . ?
C57 C56 H56A 120.9 . . ?
C56 C57 C58 120.7(7) . . ?
C56 C57 H57A 119.6 . . ?
C58 C57 H57A 119.6 . . ?
C53 C58 C57 122.8(7) . . ?
C53 C58 H58A 118.6 . . ?
C57 C58 H58A 118.6 . . ?
C64 C59 C60 114.8(6) . . ?
C64 C59 B40 122.0(6) . . ?
C60 C59 B40 122.6(7) . . ?
C61 C60 C59 122.1(8) . . ?
C61 C60 H60A 118.9 . . ?
C59 C60 H60A 118.9 . . ?
C62 C61 C60 120.9(8) . . ?
C62 C61 H61A 119.6 . . ?
C60 C61 H61A 119.6 . . ?
C63 C62 C61 118.3(8) . . ?
C63 C62 H62A 120.8 . . ?
C61 C62 H62A 120.8 . . ?
C62 C63 C64 121.6(9) . . ?
C62 C63 H63A 119.2 . . ?
C64 C63 H63A 119.2 . . ?
C63 C64 C59 122.2(7) . . ?
C63 C64 H64A 118.9 . . ?
C59 C64 H64A 118.9 . . ?
Cl2 C71 Cl3 110.8(3) . . ?
Cl2 C71 Cl1 110.3(4) . . ?
Cl3 C71 Cl1 109.0(3) . . ?
Cl2 C71 H71A 108.9 . . ?
Cl3 C71 H71A 108.9 . . ?
Cl1 C71 H71A 108.9 . . ?

loop_
_geom_bond_atom_site_label_1
_geom_bond_atom_site_label_2
_geom_bond_distance
_geom_bond_site_symmetry_2
_geom_bond_publ_flag
N1 S1 1.639(6) . ?
N1 S21 1.643(5) . ?
S1 C12 1.768(8) . ?
S1 C2 1.849(9) . ?
C2 C3 1.430(13) . ?
C2 H2A 0.9900 . ?
C2 H2B 0.9900 . ?
C3 O4A 1.460(10) . ?
C3 H3A 0.9900 . ?
C3 H3B 0.9900 . ?
O4A C5 1.389(10) . ?
C5 C6 1.326(13) . ?
C5 H5A 0.9900 . ?
C5 H5B 0.9900 . ?
C6 O7 1.455(12) . ?
C6 H6A 0.9900 . ?
C6 H6B 0.9900 . ?
O7 C8 1.367(10) . ?
C8 C9 1.410(12) . ?
C8 H8A 0.9900 . ?
C8 H8B 0.9900 . ?
C9 O10 1.407(11) . ?
C9 H9A 0.9900 . ?
C9 H9B 0.9900 . ?
O10 C11 1.448(11) . ?
C11 C12 1.464(13) . ?
C11 H11A 0.9900 . ?
C11 H11B 0.9900 . ?
C12 H12A 0.9900 . ?
C12 H12B 0.9900 . ?
S21 C22 1.776(8) . ?
S21 C32 1.824(7) . ?
C22 C23 1.513(11) . ?
C22 H22A 0.9900 . ?
C22 H22B 0.9900 . ?
C23 O24 1.410(9) . ?
C23 H23A 0.9900 . ?
C23 H23B 0.9900 . ?
O24 C25 1.445(10) . ?
C25 C26 1.493(19) . ?
C25 H25A 0.9900 . ?
C25 H25B 0.9900 . ?
C26 O27 1.428(10) . ?
C26 H26A 0.9900 . ?
C26 H26B 0.9900 . ?
O27 C28 1.419(12) . ?
C28 C29 1.489(14) . ?
C28 H28A 0.9900 . ?
C28 H28B 0.9900 . ?
C29 O30 1.440(10) . ?
C29 H29A 0.9900 . ?
C29 H29B 0.9900 . ?
O30 C31 1.416(9) . ?
C31 C32 1.478(11) . ?
C31 H31A 0.9900 . ?
C31 H31B 0.9900 . ?
C32 H32A 0.9900 . ?
C32 H32B 0.9900 . ?
B40 C41 1.640(9) . ?
B40 C59 1.643(10) . ?
B40 C53 1.647(10) . ?
B40 C47 1.649(9) . ?
C41 C46 1.393(9) . ?
C41 C42 1.408(8) . ?
C42 C43 1.400(8) . ?
C42 H42A 0.9500 . ?
C43 C44 1.382(8) . ?
C43 H43A 0.9500 . ?
C44 C45 1.371(9) . ?
C44 H44A 0.9500 . ?
C45 C46 1.394(8) . ?
C45 H45A 0.9500 . ?
C46 H46A 0.9500 . ?
C47 C48 1.408(9) . ?
C47 C52 1.414(9) . ?
C48 C49 1.402(9) . ?
C48 H48A 0.9500 . ?
C49 C50 1.384(10) . ?
C49 H49A 0.9500 . ?
C50 C51 1.378(10) . ?
C50 H50A 0.9500 . ?
C51 C52 1.379(10) . ?
C51 H51A 0.9500 . ?
C52 H52A 0.9500 . ?
C53 C58 1.383(10) . ?
C53 C54 1.406(9) . ?
C54 C55 1.402(10) . ?
C54 H54A 0.9500 . ?
C55 C56 1.373(12) . ?
C55 H55A 0.9500 . ?
C56 C57 1.380(11) . ?
C56 H56A 0.9500 . ?
C57 C58 1.411(9) . ?
C57 H57A 0.9500 . ?
C58 H58A 0.9500 . ?
C59 C64 1.410(10) . ?
C59 C60 1.417(10) . ?
C60 C61 1.405(11) . ?
C60 H60A 0.9500 . ?
C61 C62 1.388(13) . ?
C61 H61A 0.9500 . ?
C62 C63 1.362(13) . ?
C62 H62A 0.9500 . ?
C63 C64 1.405(10) . ?
C63 H63A 0.9500 . ?
C64 H64A 0.9500 . ?
C71 Cl2 1.729(6) . ?
C71 Cl3 1.766(6) . ?
C71 Cl1 1.767(6) . ?
C71 H71A 1.0000 . ?

loop_
_geom_torsion_atom_site_label_1
_geom_torsion_atom_site_label_2
_geom_torsion_atom_site_label_3
_geom_torsion_atom_site_label_4
_geom_torsion
_geom_torsion_site_symmetry_1
_geom_torsion_site_symmetry_2
_geom_torsion_site_symmetry_3
_geom_torsion_site_symmetry_4
_geom_torsion_publ_flag
S21 N1 S1 C12 -124.2(5) . . . . ?
S21 N1 S1 C2 129.6(5) . . . . ?
N1 S1 C2 C3 -179.4(8) . . . . ?
C12 S1 C2 C3 72.9(9) . . . . ?
S1 C2 C3 O4A 36.7(11) . . . . ?
C2 C3 O4A C5 -151.8(9) . . . . ?
C3 O4A C5 C6 112.5(15) . . . . ?
O4A C5 C6 O7 32(2) . . . . ?
C5 C6 O7 C8 -158.2(11) . . . . ?
C6 O7 C8 C9 83.7(11) . . . . ?
O7 C8 C9 O10 56.6(14) . . . . ?
C8 C9 O10 C11 -147.9(10) . . . . ?
C9 O10 C11 C12 82.1(11) . . . . ?
O10 C11 C12 S1 63.0(10) . . . . ?
N1 S1 C12 C11 92.2(7) . . . . ?
C2 S1 C12 C11 -163.0(7) . . . . ?
S1 N1 S21 C22 145.6(4) . . . . ?
S1 N1 S21 C32 -111.4(4) . . . . ?
N1 S21 C22 C23 -76.2(6) . . . . ?
C32 S21 C22 C23 178.5(6) . . . . ?
S21 C22 C23 O24 -56.4(8) . . . . ?
C22 C23 O24 C25 -77.2(8) . . . . ?
C23 O24 C25 C26 121.6(10) . . . . ?
O24 C25 C26 O27 -78.7(13) . . . . ?
C25 C26 O27 C28 174.9(10) . . . . ?
C26 O27 C28 C29 -175.8(9) . . . . ?
O27 C28 C29 O30 64.6(10) . . . . ?
C28 C29 O30 C31 -110.3(8) . . . . ?
C29 O30 C31 C32 150.7(7) . . . . ?
O30 C31 C32 S21 -57.7(8) . . . . ?
N1 S21 C32 C31 -176.0(6) . . . . ?
C22 S21 C32 C31 -73.8(6) . . . . ?
C59 B40 C41 C46 -171.3(6) . . . . ?
C53 B40 C41 C46 68.5(8) . . . . ?
C47 B40 C41 C46 -54.0(8) . . . . ?
C59 B40 C41 C42 8.4(8) . . . . ?
C53 B40 C41 C42 -111.8(7) . . . . ?
C47 B40 C41 C42 125.7(6) . . . . ?
C46 C41 C42 C43 0.5(9) . . . . ?
B40 C41 C42 C43 -179.2(5) . . . . ?
C41 C42 C43 C44 0.6(9) . . . . ?
C42 C43 C44 C45 -1.1(9) . . . . ?
C43 C44 C45 C46 0.5(10) . . . . ?
C42 C41 C46 C45 -1.2(10) . . . . ?
B40 C41 C46 C45 178.5(6) . . . . ?
C44 C45 C46 C41 0.8(10) . . . . ?
C41 B40 C47 C48 161.3(6) . . . . ?
C59 B40 C47 C48 -81.2(7) . . . . ?
C53 B40 C47 C48 37.6(8) . . . . ?
C41 B40 C47 C52 -19.7(8) . . . . ?
C59 B40 C47 C52 97.8(7) . . . . ?
C53 B40 C47 C52 -143.4(6) . . . . ?
C52 C47 C48 C49 -3.6(9) . . . . ?
B40 C47 C48 C49 175.5(6) . . . . ?
C47 C48 C49 C50 2.4(10) . . . . ?
C48 C49 C50 C51 -0.7(10) . . . . ?
C49 C50 C51 C52 0.5(10) . . . . ?
C50 C51 C52 C47 -2.1(11) . . . . ?
C48 C47 C52 C51 3.5(10) . . . . ?
B40 C47 C52 C51 -175.6(6) . . . . ?
C41 B40 C53 C58 -19.4(8) . . . . ?
C59 B40 C53 C58 -139.1(6) . . . . ?
C47 B40 C53 C58 102.8(7) . . . . ?
C41 B40 C53 C54 162.2(6) . . . . ?
C59 B40 C53 C54 42.6(8) . . . . ?
C47 B40 C53 C54 -75.5(7) . . . . ?
C58 C53 C54 C55 -2.2(10) . . . . ?
B40 C53 C54 C55 176.3(6) . . . . ?
C53 C54 C55 C56 1.6(11) . . . . ?
C54 C55 C56 C57 0.9(11) . . . . ?
C55 C56 C57 C58 -2.6(11) . . . . ?
C54 C53 C58 C57 0.4(9) . . . . ?
B40 C53 C58 C57 -178.0(6) . . . . ?
C56 C57 C58 C53 2.0(10) . . . . ?
C41 B40 C59 C64 82.4(7) . . . . ?
C53 B40 C59 C64 -155.4(6) . . . . ?
C47 B40 C59 C64 -36.0(8) . . . . ?
C41 B40 C59 C60 -88.2(7) . . . . ?
C53 B40 C59 C60 34.0(8) . . . . ?
C47 B40 C59 C60 153.4(5) . . . . ?
C64 C59 C60 C61 0.3(9) . . . . ?
B40 C59 C60 C61 171.5(6) . . . . ?
C59 C60 C61 C62 1.2(10) . . . . ?
C60 C61 C62 C63 -1.6(10) . . . . ?
C61 C62 C63 C64 0.5(11) . . . . ?
C62 C63 C64 C59 1.0(10) . . . . ?
C60 C59 C64 C63 -1.4(9) . . . . ?
B40 C59 C64 C63 -172.6(6) . . . . ?
